data_4517057
loop_
_publ_author_name
'Di Salvo, Florencia'
'Teixidor, Francesc'
'Vi\~nas, Clara'
'Planas, Jos\'e Giner'
'Light, Mark E.'
'Hursthouse, Michael B.'
'Aliaga-Alcalde, N\'uria'

_publ_section_title
;
 Metallosupramolecular Chemistry of Novel Chiral closo-o-Carboranylalcohol
 Pyridine and Quinoline Ligands: Syntheses, Characterization, and
 Properties of Cobalt Complexes
;
_journal_issue 11
_journal_name_full 'Crystal Growth &amp; Design'
_journal_page_first 5720
_journal_paper_doi 10.1021/cg301249a
_journal_volume 12
_journal_year 2012
_chemical_compound_source 'Jose Giner Planas'
_chemical_formula_sum 'C16 H32 B20 Co N2 O2'
_chemical_formula_weight 559.57
_space_group_IT_number 14
_space_group_name_Hall '-P 2ybc'
_space_group_name_H-M_alt 'P 1 21/c 1'
_symmetry_cell_setting monoclinic
_symmetry_space_group_name_H-M 'P 1 21/c 1'
_atom_sites_solution_hydrogens geom
_atom_sites_solution_primary direct
_atom_sites_solution_secondary difmap
_audit_creation_method SHELXL-97
_cell_angle_alpha 90.00
_cell_angle_beta 111.1610(10)
_cell_angle_gamma 90.00
_cell_formula_units_Z 2
_cell_length_a 10.9367(2)
_cell_length_b 10.1603(2)
_cell_length_c 13.3471(3)
_cell_measurement_reflns_used 20867
_cell_measurement_temperature 120(2)
_cell_measurement_theta_max 27.48
_cell_measurement_theta_min 2.91
_cell_volume 1383.12(5)
_computing_cell_refinement 'DENZO (Otwinowski & Minor, 1997) & COLLECT (Hooft, R.W.W., 1998)'
_computing_data_collection 'COLLECT (Hooft, R.W.W., 1998)'
_computing_data_reduction 'DENZO (Otwinowski & Minor, 1997) & COLLECT (Hooft, R.W.W., 1998)'
_computing_molecular_graphics
;
Images generated using CrystalMaker: a crystal and molecular 
structures program for Mac and Windows. CrystalMaker Software Ltd, 
Oxford, England (www.crystalmaker.com)
;
_computing_publication_material 'WINGX (Farrugia, 1998)'
_computing_structure_refinement 'SHELXL-97 (Sheldrick, 2008)'
_computing_structure_solution 'SHELXS-97 (Sheldrick, 1997)'
_diffrn_ambient_temperature 120(2)
_diffrn_detector_area_resol_mean 9.091
_diffrn_measured_fraction_theta_full 0.996
_diffrn_measured_fraction_theta_max 0.996
_diffrn_measurement_device_type 'Bruker-Nonius CCD camera on \k-goniostat'
_diffrn_measurement_method '\f & \w scans to fill the asymmetric unit'
_diffrn_radiation_monochromator '10cm confocal mirrors'
_diffrn_radiation_source 'Bruker Nonius FR591 Rotating Anode'
_diffrn_radiation_type MoK\a
_diffrn_radiation_wavelength 0.71073
_diffrn_reflns_av_R_equivalents 0.0560
_diffrn_reflns_av_sigmaI/netI 0.0497
_diffrn_reflns_limit_h_max 14
_diffrn_reflns_limit_h_min -13
_diffrn_reflns_limit_k_max 13
_diffrn_reflns_limit_k_min -13
_diffrn_reflns_limit_l_max 15
_diffrn_reflns_limit_l_min -17
_diffrn_reflns_number 14856
_diffrn_reflns_theta_full 27.48
_diffrn_reflns_theta_max 27.48
_diffrn_reflns_theta_min 3.16
_diffrn_standards_number 0
_exptl_absorpt_coefficient_mu 0.644
_exptl_absorpt_correction_T_max 0.9810
_exptl_absorpt_correction_T_min 0.9326
_exptl_absorpt_correction_type multi-scan
_exptl_absorpt_process_details
;
SADABS V2.10 (Sheldrick, G.M., 2003)
;
_exptl_crystal_colour Colourless
_exptl_crystal_density_diffrn 1.344
_exptl_crystal_density_method 'not measured'
_exptl_crystal_description losenge
_exptl_crystal_F_000 570
_exptl_crystal_size_max 0.11
_exptl_crystal_size_mid 0.05
_exptl_crystal_size_min 0.03
_refine_diff_density_max 0.470
_refine_diff_density_min -0.383
_refine_diff_density_rms 0.084
_refine_ls_extinction_method none
_refine_ls_goodness_of_fit_ref 1.094
_refine_ls_hydrogen_treatment constr
_refine_ls_matrix_type full
_refine_ls_number_parameters 187
_refine_ls_number_reflns 3160
_refine_ls_number_restraints 0
_refine_ls_restrained_S_all 1.094
_refine_ls_R_factor_all 0.0718
_refine_ls_R_factor_gt 0.0544
_refine_ls_shift/su_max 0.001
_refine_ls_shift/su_mean 0.000
_refine_ls_structure_factor_coef Fsqd
_refine_ls_weighting_details 'calc w=1/[\s^2^(Fo^2^)+(0.0000P)^2^+3.3608P] where P=(Fo^2^+2Fc^2^)/3'
_refine_ls_weighting_scheme calc
_refine_ls_wR_factor_gt 0.1041
_refine_ls_wR_factor_ref 0.1132
_reflns_number_gt 2576
_reflns_number_total 3160
_reflns_threshold_expression >2\s(I)
_cod_data_source_file cg301249a_si_002.cif
_cod_data_source_block 6
_cod_depositor_comments
;
The following automatic conversions were performed:

data item '_symmetry_cell_setting' value 'Monoclinic' was changed to
'monoclinic' in accordance with the
/home/saulius/struct/COD-crude-data/automatic-downloads/DataCite-retrospective/ACS/depositions/lib/dictionaries/cif_core.dic
dictionary named 'cif_core.dic' version 2.4.2 last updated on
2011-04-26.

Automatic conversion script
Id: cif_fix_values 6909 2019-04-08 15:41:33Z antanas 

The following automatic conversions were performed:

data name '_iucr_refine_instruction_details' was replaced with
'_iucr_refine_instructions_details' as specified in the replacement
file 'data/replacement-values/replacement_tags.lst'.

Automatic conversion script
Id: cif_correct_tags 9268 2022-04-12 08:56:07Z antanas 
;
_cod_original_sg_symbol_H-M P2(1)/c
_cod_database_code 4517057

loop_
_symmetry_equiv_pos_as_xyz
'x, y, z'
'-x, y+1/2, -z+1/2'
'-x, -y, -z'
'x, -y-1/2, z-1/2'

loop_
_atom_site_label
_atom_site_type_symbol
_atom_site_fract_x
_atom_site_fract_y
_atom_site_fract_z
_atom_site_U_iso_or_equiv
_atom_site_adp_type
_atom_site_occupancy
_atom_site_symmetry_multiplicity
_atom_site_calc_flag
_atom_site_refinement_flags
Co1 Co 0.0000 0.5000 0.0000 0.01176(13) Uani 1 2 d S
O1 O 0.11680(18) 0.48964(19) 0.14575(14) 0.0207(4) Uani 1 1 d .
N1 N -0.1052(2) 0.3717(2) 0.04570(19) 0.0209(5) Uani 1 1 d .
C1 C 0.1890(3) 0.2623(3) 0.1814(2) 0.0186(6) Uani 1 1 d .
C2 C 0.3261(3) 0.3145(3) 0.1718(2) 0.0197(6) Uani 1 1 d .
H2 H 0.3464 0.4227 0.1733 0.024 Uiso 1 1 calc R
C3 C 0.0983(3) 0.3753(3) 0.1946(2) 0.0203(6) Uani 1 1 d .
H3 H 0.1206 0.3928 0.2730 0.024 Uiso 1 1 calc R
C4 C -0.0435(3) 0.3284(3) 0.1467(2) 0.0203(6) Uani 1 1 d .
C5 C -0.1051(3) 0.2477(3) 0.1972(2) 0.0245(6) Uani 1 1 d .
H5 H -0.0605 0.2190 0.2689 0.029 Uiso 1 1 calc R
C6 C -0.2334(3) 0.2094(3) 0.1411(3) 0.0282(7) Uani 1 1 d .
H6 H -0.2780 0.1545 0.1744 0.034 Uiso 1 1 calc R
C7 C -0.2961(3) 0.2515(3) 0.0363(3) 0.0277(7) Uani 1 1 d .
H7 H -0.3832 0.2243 -0.0038 0.033 Uiso 1 1 calc R
C8 C -0.2295(3) 0.3340(3) -0.0089(2) 0.0246(6) Uani 1 1 d .
H8 H -0.2727 0.3648 -0.0802 0.030 Uiso 1 1 calc R
B3 B 0.2077(3) 0.2531(3) 0.0589(2) 0.0194(6) Uani 1 1 d .
H3A H 0.1495 0.3121 -0.0135 0.023 Uiso 1 1 calc R
B4 B 0.1376(3) 0.1219(3) 0.1072(3) 0.0220(7) Uani 1 1 d .
H4 H 0.0324 0.0931 0.0662 0.026 Uiso 1 1 calc R
B5 B 0.2153(3) 0.1168(3) 0.2495(3) 0.0228(7) Uani 1 1 d .
H5A H 0.1609 0.0848 0.3022 0.027 Uiso 1 1 calc R
B6 B 0.3342(3) 0.2435(3) 0.2899(3) 0.0239(7) Uani 1 1 d .
H6A H 0.3586 0.2964 0.3684 0.029 Uiso 1 1 calc R
B7 B 0.3770(3) 0.2189(3) 0.0905(3) 0.0232(7) Uani 1 1 d .
H7A H 0.4307 0.2551 0.0386 0.028 Uiso 1 1 calc R
B8 B 0.2584(3) 0.0901(3) 0.0501(3) 0.0224(7) Uani 1 1 d .
H8A H 0.2339 0.0390 -0.0291 0.027 Uiso 1 1 calc R
B9 B 0.2621(3) 0.0046(3) 0.1676(3) 0.0239(6) Uani 1 1 d .
H9 H 0.2398 -0.1031 0.1663 0.029 Uiso 1 1 calc R
B10 B 0.3844(3) 0.0802(4) 0.2814(3) 0.0258(7) Uani 1 1 d .
H10 H 0.4425 0.0226 0.3547 0.031 Uiso 1 1 calc R
B11 B 0.4545(3) 0.2123(3) 0.2324(3) 0.0236(7) Uani 1 1 d .
H11 H 0.5589 0.2440 0.2733 0.028 Uiso 1 1 calc R
B12 B 0.4108(3) 0.0644(3) 0.1568(3) 0.0239(7) Uani 1 1 d .
H12 H 0.4867 -0.0039 0.1480 0.029 Uiso 1 1 calc R

loop_
_atom_site_aniso_label
_atom_site_aniso_U_11
_atom_site_aniso_U_22
_atom_site_aniso_U_33
_atom_site_aniso_U_23
_atom_site_aniso_U_13
_atom_site_aniso_U_12
Co1 0.0124(2) 0.0101(2) 0.0117(2) 0.0004(2) 0.00306(17) -0.0004(2)
O1 0.0231(10) 0.0172(9) 0.0199(9) -0.0010(8) 0.0054(8) -0.0028(8)
N1 0.0200(12) 0.0201(12) 0.0227(12) -0.0013(10) 0.0077(10) 0.0025(10)
C1 0.0181(13) 0.0206(13) 0.0162(13) 0.0004(11) 0.0052(10) -0.0016(11)
C2 0.0165(13) 0.0247(14) 0.0177(13) -0.0006(11) 0.0059(11) -0.0021(11)
C3 0.0234(14) 0.0182(13) 0.0193(13) -0.0010(11) 0.0079(11) 0.0009(11)
C4 0.0225(14) 0.0189(14) 0.0201(14) -0.0015(11) 0.0083(11) 0.0026(11)
C5 0.0288(16) 0.0228(14) 0.0257(15) 0.0020(12) 0.0144(13) 0.0035(12)
C6 0.0306(16) 0.0231(15) 0.0399(18) 0.0006(13) 0.0233(14) -0.0003(13)
C7 0.0235(15) 0.0256(15) 0.0372(17) -0.0048(13) 0.0149(13) -0.0019(12)
C8 0.0210(14) 0.0236(15) 0.0283(15) -0.0006(12) 0.0078(12) 0.0012(12)
B3 0.0214(15) 0.0211(15) 0.0156(14) -0.0021(12) 0.0065(12) -0.0002(13)
B4 0.0241(16) 0.0179(15) 0.0249(16) -0.0026(13) 0.0100(13) -0.0016(13)
B5 0.0253(16) 0.0209(16) 0.0222(16) 0.0037(13) 0.0086(13) 0.0018(13)
B6 0.0245(17) 0.0272(17) 0.0179(15) 0.0033(13) 0.0052(13) 0.0049(14)
B7 0.0257(17) 0.0237(17) 0.0208(16) -0.0006(13) 0.0091(13) 0.0003(13)
B8 0.0235(16) 0.0216(16) 0.0224(16) -0.0027(13) 0.0088(13) -0.0008(13)
B9 0.0268(16) 0.0195(15) 0.0262(16) 0.0025(15) 0.0105(13) 0.0033(15)
B10 0.0228(16) 0.0297(18) 0.0225(17) 0.0052(14) 0.0054(13) 0.0066(14)
B11 0.0201(15) 0.0264(17) 0.0219(16) 0.0000(13) 0.0046(13) 0.0043(13)
B12 0.0232(16) 0.0227(16) 0.0268(17) 0.0023(14) 0.0102(14) 0.0031(13)

loop_
_atom_type_symbol
_atom_type_description
_atom_type_scat_dispersion_real
_atom_type_scat_dispersion_imag
_atom_type_scat_source
C C 0.0033 0.0016 'International Tables Vol C Tables 4.2.6.8 and 6.1.1.4'
H H 0.0000 0.0000 'International Tables Vol C Tables 4.2.6.8 and 6.1.1.4'
B B 0.0013 0.0007 'International Tables Vol C Tables 4.2.6.8 and 6.1.1.4'
N N 0.0061 0.0033 'International Tables Vol C Tables 4.2.6.8 and 6.1.1.4'
O O 0.0106 0.0060 'International Tables Vol C Tables 4.2.6.8 and 6.1.1.4'
Co Co 0.3494 0.9721 'International Tables Vol C Tables 4.2.6.8 and 6.1.1.4'

loop_
_geom_angle_atom_site_label_1
_geom_angle_atom_site_label_2
_geom_angle_atom_site_label_3
_geom_angle
_geom_angle_site_symmetry_1
_geom_angle_site_symmetry_3
O1 Co1 O1 180.0 3_565 .
O1 Co1 N1 84.19(9) 3_565 3_565
O1 Co1 N1 95.81(9) . 3_565
O1 Co1 N1 95.81(9) 3_565 .
O1 Co1 N1 84.19(9) . .
N1 Co1 N1 180.00(12) 3_565 .
C3 O1 Co1 111.70(16) . .
C4 N1 C8 119.5(3) . .
C4 N1 Co1 112.87(18) . .
C8 N1 Co1 127.4(2) . .
C3 C1 C2 113.9(2) . .
C3 C1 B5 124.5(2) . .
C2 C1 B5 109.9(2) . .
C3 C1 B4 125.9(2) . .
C2 C1 B4 110.1(2) . .
B5 C1 B4 62.82(18) . .
C3 C1 B3 116.3(2) . .
C2 C1 B3 61.15(17) . .
B5 C1 B3 113.8(2) . .
B4 C1 B3 62.10(18) . .
C3 C1 B6 114.4(2) . .
C2 C1 B6 60.79(17) . .
B5 C1 B6 62.03(19) . .
B4 C1 B6 113.8(2) . .
B3 C1 B6 113.6(2) . .
C1 C2 B7 112.7(2) . .
C1 C2 B11 112.8(2) . .
B7 C2 B11 63.12(19) . .
C1 C2 B6 62.29(17) . .
B7 C2 B6 115.4(2) . .
B11 C2 B6 62.81(19) . .
C1 C2 B3 61.82(17) . .
B7 C2 B3 62.97(18) . .
B11 C2 B3 115.4(2) . .
B6 C2 B3 115.5(2) . .
O1 C3 C4 111.4(2) . .
O1 C3 C1 110.8(2) . .
C4 C3 C1 108.2(2) . .
N1 C4 C5 121.8(3) . .
N1 C4 C3 112.6(2) . .
C5 C4 C3 125.6(3) . .
C4 C5 C6 118.7(3) . .
C7 C6 C5 119.6(3) . .
C8 C7 C6 118.8(3) . .
N1 C8 C7 121.6(3) . .
C2 B3 C1 57.02(16) . .
C2 B3 B8 104.2(2) . .
C1 B3 B8 105.2(2) . .
C2 B3 B4 104.1(2) . .
C1 B3 B4 58.66(17) . .
B8 B3 B4 60.39(18) . .
C2 B3 B7 58.04(17) . .
C1 B3 B7 104.8(2) . .
B8 B3 B7 60.45(18) . .
B4 B3 B7 108.5(2) . .
C1 B4 B9 105.0(2) . .
C1 B4 B3 59.24(17) . .
B9 B4 B3 108.0(2) . .
C1 B4 B8 105.0(2) . .
B9 B4 B8 60.26(18) . .
B3 B4 B8 59.59(18) . .
C1 B4 B5 58.41(17) . .
B9 B4 B5 60.08(18) . .
B3 B4 B5 107.9(2) . .
B8 B4 B5 108.0(2) . .
C1 B5 B6 59.72(18) . .
C1 B5 B9 105.0(2) . .
B6 B5 B9 108.1(2) . .
C1 B5 B4 58.78(17) . .
B6 B5 B4 108.6(2) . .
B9 B5 B4 59.69(18) . .
C1 B5 B10 105.6(2) . .
B6 B5 B10 59.59(19) . .
B9 B5 B10 60.54(19) . .
B4 B5 B10 108.4(2) . .
C2 B6 C1 56.93(16) . .
C2 B6 B10 104.6(2) . .
C1 B6 B10 105.2(2) . .
C2 B6 B5 103.8(2) . .
C1 B6 B5 58.25(17) . .
B10 B6 B5 60.50(19) . .
C2 B6 B11 58.36(18) . .
C1 B6 B11 104.9(2) . .
B10 B6 B11 60.52(19) . .
B5 B6 B11 108.4(2) . .
C2 B7 B12 104.2(2) . .
C2 B7 B11 58.57(17) . .
B12 B7 B11 60.10(19) . .
C2 B7 B3 58.99(17) . .
B12 B7 B3 107.6(2) . .
B11 B7 B3 108.4(2) . .
C2 B7 B8 104.1(2) . .
B12 B7 B8 59.97(19) . .
B11 B7 B8 108.1(2) . .
B3 B7 B8 59.36(18) . .
B3 B8 B4 60.02(18) . .
B3 B8 B12 108.1(2) . .
B4 B8 B12 108.1(2) . .
B3 B8 B9 107.9(2) . .
B4 B8 B9 59.68(18) . .
B12 B8 B9 60.40(19) . .
B3 B8 B7 60.19(18) . .
B4 B8 B7 108.0(2) . .
B12 B8 B7 59.77(19) . .
B9 B8 B7 108.0(2) . .
B4 B9 B5 60.23(18) . .
B4 B9 B8 60.06(18) . .
B5 B9 B8 108.0(2) . .
B4 B9 B12 107.9(2) . .
B5 B9 B12 107.7(2) . .
B8 B9 B12 59.71(18) . .
B4 B9 B10 108.3(2) . .
B5 B9 B10 59.82(19) . .
B8 B9 B10 108.0(2) . .
B12 B9 B10 60.12(19) . .
B6 B10 B5 59.91(19) . .
B6 B10 B11 60.01(19) . .
B5 B10 B11 107.6(2) . .
B6 B10 B9 107.6(2) . .
B5 B10 B9 59.64(18) . .
B11 B10 B9 107.4(2) . .
B6 B10 B12 107.6(2) . .
B5 B10 B12 107.3(2) . .
B11 B10 B12 59.57(19) . .
B9 B10 B12 59.85(19) . .
C2 B11 B6 58.83(17) . .
C2 B11 B7 58.31(17) . .
B6 B11 B7 108.2(2) . .
C2 B11 B12 103.9(2) . .
B6 B11 B12 107.9(2) . .
B7 B11 B12 59.92(19) . .
C2 B11 B10 104.1(2) . .
B6 B11 B10 59.47(19) . .
B7 B11 B10 108.5(2) . .
B12 B11 B10 60.55(19) . .
B7 B12 B11 59.98(18) . .
B7 B12 B8 60.26(19) . .
B11 B12 B8 108.2(2) . .
B7 B12 B9 108.0(2) . .
B11 B12 B9 107.8(2) . .
B8 B12 B9 59.88(18) . .
B7 B12 B10 108.0(2) . .
B11 B12 B10 59.88(19) . .
B8 B12 B10 108.1(2) . .
B9 B12 B10 60.03(19) . .

loop_
_geom_bond_atom_site_label_1
_geom_bond_atom_site_label_2
_geom_bond_distance
_geom_bond_site_symmetry_2
Co1 O1 1.9060(18) 3_565
Co1 O1 1.9060(18) .
Co1 N1 1.975(2) 3_565
Co1 N1 1.975(2) .
O1 C3 1.382(3) .
N1 C4 1.345(4) .
N1 C8 1.346(4) .
C1 C3 1.569(4) .
C1 C2 1.638(4) .
C1 B5 1.705(4) .
C1 B4 1.711(4) .
C1 B3 1.722(4) .
C1 B6 1.731(4) .
C2 B7 1.694(4) .
C2 B11 1.698(4) .
C2 B6 1.707(4) .
C2 B3 1.711(4) .
C3 C4 1.525(4) .
C4 C5 1.381(4) .
C5 C6 1.386(4) .
C6 C7 1.384(4) .
C7 C8 1.383(4) .
B3 B8 1.763(5) .
B3 B4 1.771(4) .
B3 B7 1.778(5) .
B4 B9 1.770(5) .
B4 B8 1.777(5) .
B4 B5 1.780(5) .
B5 B6 1.770(5) .
B5 B9 1.778(5) .
B5 B10 1.781(5) .
B6 B10 1.765(5) .
B6 B11 1.774(5) .
B7 B12 1.774(5) .
B7 B11 1.775(5) .
B7 B8 1.783(5) .
B8 B12 1.778(5) .
B8 B9 1.781(5) .
B9 B12 1.790(5) .
B9 B10 1.794(5) .
B10 B11 1.783(5) .
B10 B12 1.795(5) .
B11 B12 1.777(5) .
